data_4347133
loop_
_publ_author_name
'Zhang, Xiaoying'
'Li, Bo'
'Zhang, Jingping'

_publ_section_title
;
 An Efficient Strategy for Self-Assembly of DNA-Mimic Homochiral 1D
 Helical Cu(II) Chain from Achiral Flexible Ligand by Spontaneous
 Resolution.
;
_journal_issue 7
_journal_name_full 'Inorganic chemistry'
_journal_page_first 3378
_journal_page_last 3383
_journal_paper_doi 10.1021/acs.inorgchem.5b02785
_journal_volume 55
_journal_year 2016
_chemical_formula_sum 'C10 H7 Cu N7 O'
_chemical_formula_weight 304.77
_space_group_IT_number 2
_space_group_name_Hall '-P 1'
_space_group_name_H-M_alt 'P -1'
_symmetry_cell_setting triclinic
_symmetry_space_group_name_H-M 'P -1'
_atom_sites_solution_hydrogens geom
_atom_sites_solution_primary direct
_atom_sites_solution_secondary difmap
_audit_creation_method SHELXL-97
_cell_angle_alpha 78.637(8)
_cell_angle_beta 89.655(6)
_cell_angle_gamma 72.761(9)
_cell_formula_units_Z 2
_cell_length_a 7.3941(5)
_cell_length_b 7.5001(9)
_cell_length_c 11.5087(9)
_cell_measurement_reflns_used 2099
_cell_measurement_temperature 293(2)
_cell_measurement_theta_max 24.99
_cell_measurement_theta_min 2.89
_cell_volume 596.68(10)
_computing_cell_refinement CrysAlis
_computing_data_collection 'CrysAlis (Oxford Diffraction, 2006)'
_computing_data_reduction CrysAlis
_computing_molecular_graphics 'SHELXTL-PLUS (Sheldrick, 1990)'
_computing_publication_material SHELXL-97
_computing_structure_refinement 'SHELXL-97 (Sheldrick, 2008)'
_computing_structure_solution 'SHELXL-97 (Sheldrick, 2008)'
_diffrn_ambient_temperature 293(2)
_diffrn_detector_area_resol_mean 10.0
_diffrn_measured_fraction_theta_full 0.994
_diffrn_measured_fraction_theta_max 0.994
_diffrn_measurement_device_type 'Oxford Diffraction Gemini R Ultra'
_diffrn_measurement_method '\w scan'
_diffrn_radiation_monochromator graphite
_diffrn_radiation_source 'fine-focus sealed tube'
_diffrn_radiation_type MoK\a
_diffrn_radiation_wavelength 0.71073
_diffrn_reflns_av_R_equivalents 0.0316
_diffrn_reflns_av_sigmaI/netI 0.0500
_diffrn_reflns_limit_h_max 8
_diffrn_reflns_limit_h_min -8
_diffrn_reflns_limit_k_max 8
_diffrn_reflns_limit_k_min -6
_diffrn_reflns_limit_l_max 13
_diffrn_reflns_limit_l_min -13
_diffrn_reflns_number 3557
_diffrn_reflns_theta_full 24.99
_diffrn_reflns_theta_max 24.99
_diffrn_reflns_theta_min 2.89
_exptl_absorpt_coefficient_mu 1.833
_exptl_absorpt_correction_T_max 0.760
_exptl_absorpt_correction_T_min 0.651
_exptl_absorpt_correction_type multi-scan
_exptl_absorpt_process_details
;
CrysAlis (Oxford Diffraction, 2006)
;
_exptl_crystal_colour blue
_exptl_crystal_density_diffrn 1.696
_exptl_crystal_density_method 'not measured'
_exptl_crystal_description block
_exptl_crystal_F_000 306
_exptl_crystal_size_max 0.25
_exptl_crystal_size_mid 0.2
_exptl_crystal_size_min 0.15
_refine_diff_density_max 0.449
_refine_diff_density_min -0.271
_refine_diff_density_rms 0.062
_refine_ls_extinction_method none
_refine_ls_goodness_of_fit_ref 1.067
_refine_ls_hydrogen_treatment mixed
_refine_ls_matrix_type full
_refine_ls_number_parameters 175
_refine_ls_number_reflns 2099
_refine_ls_number_restraints 2
_refine_ls_restrained_S_all 1.067
_refine_ls_R_factor_all 0.0389
_refine_ls_R_factor_gt 0.0340
_refine_ls_shift/su_max 0.001
_refine_ls_shift/su_mean 0.000
_refine_ls_structure_factor_coef Fsqd
_refine_ls_weighting_details 'calc w=1/[\s^2^(Fo^2^)+(0.0267P)^2^+0.0998P] where P=(Fo^2^+2Fc^2^)/3'
_refine_ls_weighting_scheme calc
_refine_ls_wR_factor_gt 0.0731
_refine_ls_wR_factor_ref 0.0781
_reflns_number_gt 1868
_reflns_number_total 2099
_reflns_threshold_expression >2sigma(I)
_cod_data_source_file ic5b02785_si_002.cif
_cod_data_source_block 1
_cod_original_cell_volume 596.68(9)
_cod_database_code 4347133

loop_
_symmetry_equiv_pos_as_xyz
'x, y, z'
'-x, -y, -z'

loop_
_atom_site_label
_atom_site_type_symbol
_atom_site_fract_x
_atom_site_fract_y
_atom_site_fract_z
_atom_site_U_iso_or_equiv
_atom_site_adp_type
_atom_site_occupancy
_atom_site_symmetry_multiplicity
_atom_site_calc_flag
_atom_site_refinement_flags
Cu1 Cu 0.27979(4) 0.10377(5) 0.77443(3) 0.03389(15) Uani 1 1 d .
C1 C 0.0608(4) 0.4991(5) 0.6566(3) 0.0443(8) Uani 1 1 d .
H1 H 0.1747 0.5091 0.6257 0.053 Uiso 1 1 calc R
C2 C -0.0969(4) 0.6563(5) 0.6342(3) 0.0522(9) Uani 1 1 d .
H2 H -0.0911 0.7699 0.5868 0.063 Uiso 1 1 calc R
C3 C -0.2623(4) 0.6431(5) 0.6828(3) 0.0466(8) Uani 1 1 d .
H3 H -0.3695 0.7492 0.6713 0.056 Uiso 1 1 calc R
C4 C -0.2690(4) 0.4713(5) 0.7490(2) 0.0402(7) Uani 1 1 d .
H4 H -0.3812 0.4595 0.7818 0.048 Uiso 1 1 calc R
C5 C -0.1079(4) 0.3172(4) 0.7661(2) 0.0290(6) Uani 1 1 d .
C6 C -0.1034(4) 0.1223(4) 0.8317(2) 0.0392(7) Uani 1 1 d .
H6A H -0.1871 0.1318 0.8969 0.047 Uiso 1 1 calc R
H6B H -0.1449 0.0543 0.7789 0.047 Uiso 1 1 calc R
C7 C 0.5709(4) -0.2050(4) 0.9554(3) 0.0367(7) Uani 1 1 d U
C8 C 0.7604(4) -0.4902(5) 1.0569(2) 0.0438(8) Uani 1 1 d .
C9 C 0.2728(4) -0.1440(4) 0.5617(3) 0.0364(7) Uani 1 1 d .
C10 C 0.5605(4) 0.2129(4) 0.5975(2) 0.0376(7) Uani 1 1 d .
N1 N 0.0557(3) 0.3321(3) 0.72128(17) 0.0293(5) Uani 1 1 d .
N2 N 0.4812(3) -0.0959(4) 0.8772(2) 0.0451(7) Uani 1 1 d .
N3 N 0.6668(4) -0.3115(4) 1.0510(2) 0.0619(9) Uani 1 1 d U
N4 N 0.8486(5) -0.6472(4) 1.0741(3) 0.0677(9) Uani 1 1 d .
N5 N 0.2263(4) -0.0671(4) 0.6380(2) 0.0515(7) Uani 1 1 d .
N6 N 0.3154(4) -0.2423(5) 0.4786(3) 0.0658(9) Uani 1 1 d .
N7 N 0.4563(3) 0.1993(4) 0.6696(2) 0.0430(6) Uani 1 1 d .
O1 O 0.0876(3) 0.0236(3) 0.87569(16) 0.0364(5) Uani 1 1 d D
H7 H 0.105(5) -0.0955(16) 0.890(3) 0.055 Uiso 1 1 d D

loop_
_atom_site_aniso_label
_atom_site_aniso_U_11
_atom_site_aniso_U_22
_atom_site_aniso_U_33
_atom_site_aniso_U_23
_atom_site_aniso_U_13
_atom_site_aniso_U_12
Cu1 0.0305(2) 0.0293(2) 0.0330(2) 0.00029(15) 0.00402(16) 0.00001(16)
C1 0.0376(16) 0.0343(19) 0.0529(17) 0.0075(15) 0.0054(14) -0.0092(14)
C2 0.0501(19) 0.0275(19) 0.067(2) 0.0098(15) -0.0088(17) -0.0057(15)
C3 0.0390(17) 0.0315(19) 0.0567(18) -0.0058(15) -0.0109(15) 0.0066(14)
C4 0.0291(15) 0.045(2) 0.0443(16) -0.0150(15) 0.0018(13) -0.0049(14)
C5 0.0315(14) 0.0303(16) 0.0242(12) -0.0073(11) 0.0011(11) -0.0065(12)
C6 0.0372(16) 0.0377(19) 0.0408(15) -0.0024(13) 0.0024(13) -0.0120(14)
C7 0.0345(15) 0.0294(17) 0.0443(16) -0.0159(14) 0.0036(14) -0.0015(13)
C8 0.0543(19) 0.036(2) 0.0362(16) 0.0009(14) -0.0045(15) -0.0106(16)
C9 0.0337(15) 0.0371(19) 0.0409(16) -0.0023(15) 0.0062(14) -0.0181(14)
C10 0.0373(16) 0.0371(19) 0.0417(16) -0.0142(14) 0.0017(15) -0.0121(14)
N1 0.0287(11) 0.0253(13) 0.0283(11) 0.0000(9) 0.0002(10) -0.0031(10)
N2 0.0440(14) 0.0376(16) 0.0419(13) -0.0074(12) -0.0054(12) 0.0054(13)
N3 0.078(2) 0.0406(19) 0.0473(15) -0.0058(13) -0.0231(16) 0.0109(16)
N4 0.092(2) 0.0321(19) 0.0664(19) 0.0013(15) -0.0091(17) -0.0060(18)
N5 0.0581(17) 0.057(2) 0.0450(14) -0.0184(14) 0.0134(14) -0.0200(15)
N6 0.078(2) 0.090(3) 0.0669(18) -0.0513(18) 0.0420(17) -0.059(2)
N7 0.0374(14) 0.0486(18) 0.0413(13) -0.0082(12) 0.0102(12) -0.0115(13)
O1 0.0418(11) 0.0265(11) 0.0343(10) 0.0018(9) 0.0056(9) -0.0055(10)

loop_
_atom_type_symbol
_atom_type_description
_atom_type_scat_dispersion_real
_atom_type_scat_dispersion_imag
_atom_type_scat_source
C C 0.0033 0.0016 'International Tables Vol C Tables 4.2.6.8 and 6.1.1.4'
H H 0.0000 0.0000 'International Tables Vol C Tables 4.2.6.8 and 6.1.1.4'
N N 0.0061 0.0033 'International Tables Vol C Tables 4.2.6.8 and 6.1.1.4'
O O 0.0106 0.0060 'International Tables Vol C Tables 4.2.6.8 and 6.1.1.4'
Cu Cu 0.3201 1.2651 'International Tables Vol C Tables 4.2.6.8 and 6.1.1.4'

loop_
_geom_angle_atom_site_label_1
_geom_angle_atom_site_label_2
_geom_angle_atom_site_label_3
_geom_angle
_geom_angle_site_symmetry_1
_geom_angle_site_symmetry_3
N2 Cu1 N7 94.43(11) . .
N2 Cu1 O1 89.35(10) . .
N7 Cu1 O1 176.08(9) . .
N2 Cu1 N1 161.01(10) . .
N7 Cu1 N1 95.46(10) . .
O1 Cu1 N1 80.62(8) . .
N2 Cu1 N5 99.74(10) . .
N7 Cu1 N5 90.57(10) . .
O1 Cu1 N5 89.81(9) . .
N1 Cu1 N5 96.33(9) . .
N1 C1 C2 122.0(3) . .
C3 C2 C1 118.9(3) . .
C2 C3 C4 119.4(3) . .
C5 C4 C3 119.2(3) . .
N1 C5 C4 121.3(3) . .
N1 C5 C6 115.5(2) . .
C4 C5 C6 123.1(3) . .
O1 C6 C5 107.5(2) . .
N2 C7 N3 173.0(3) . .
N4 C8 N3 172.7(3) . .
N5 C9 N6 174.3(3) . .
N7 C10 N6 173.4(3) . 2_656
C1 N1 C5 119.2(2) . .
C1 N1 Cu1 125.53(19) . .
C5 N1 Cu1 114.96(18) . .
C7 N2 Cu1 165.2(2) . .
C7 N3 C8 122.1(3) . .
C9 N5 Cu1 151.4(3) . .
C10 N6 C9 120.6(3) 2_656 .
C10 N7 Cu1 161.9(3) . .
C6 O1 Cu1 113.59(16) . .

loop_
_geom_bond_atom_site_label_1
_geom_bond_atom_site_label_2
_geom_bond_distance
_geom_bond_site_symmetry_2
Cu1 N2 1.965(2) .
Cu1 N7 1.967(3) .
Cu1 O1 1.987(2) .
Cu1 N1 1.993(2) .
Cu1 N5 2.316(3) .
C1 N1 1.336(4) .
C1 C2 1.374(4) .
C2 C3 1.363(4) .
C3 C4 1.376(4) .
C4 C5 1.375(4) .
C5 N1 1.338(3) .
C5 C6 1.498(4) .
C6 O1 1.429(3) .
C7 N2 1.146(4) .
C7 N3 1.295(4) .
C8 N4 1.143(4) .
C8 N3 1.302(4) .
C9 N5 1.141(4) .
C9 N6 1.302(4) .
C10 N7 1.139(4) .
C10 N6 1.301(4) 2_656
N6 C10 1.301(4) 2_656
